data_7012788
loop_
_publ_author_name
'Michael J. Hudson'
'Michael G. B. Drew'
'Mark R. StJ. Foreman'
'Cl\'ement Hill'
'Nathalie Huet'
'Charles Madic'
'Tristan G. A. Youngs'

_publ_section_title
;
 The coordination chemistry of 1,2,4-triazinyl bipyridines with
 lanthanide(III) elements -- implications for the partitioning of
 americium(III)
;
_journal_issue 9
_journal_name_full 'Dalton Trans.'
_journal_page_first 1675
_journal_page_last 1685
_journal_paper_doi 10.1039/b301178j
_journal_year 2003
_chemical_formula_sum 'C15 H25 Gd N8 O15'
_chemical_formula_weight 714.68
_chemical_name_systematic
; 
? 
;
_space_group_IT_number 2
_symmetry_cell_setting triclinic
_symmetry_space_group_name_Hall '-P 1'
_symmetry_space_group_name_H-M 'P -1'
_atom_sites_solution_hydrogens geom
_atom_sites_solution_primary direct
_atom_sites_solution_secondary difmap
_audit_creation_method SHELXL-97
_cell_angle_alpha 82.415(10)
_cell_angle_beta 82.379(10)
_cell_angle_gamma 78.879(10)
_cell_formula_units_Z 2
_cell_length_a 8.183(14)
_cell_length_b 9.585(14)
_cell_length_c 16.57(2)
_cell_measurement_temperature 293(2)
_cell_volume 1256(3)
_computing_cell_refinement XDS
_computing_data_collection 'XDS (Kabsch, 1991)'
_computing_data_reduction XDS
_computing_molecular_graphics PLATON(Spek,1994)
_computing_structure_refinement 'SHELXL-93 (Sheldrick, 1993)'
_computing_structure_solution 'SHELXS-86 (Sheldrick, 1990)'
_diffrn_ambient_temperature 293(2)
_diffrn_measurement_device 'Marresearch Image Plate'
_diffrn_measurement_method '95 frames at 2^o intervals, counting time 2 min.'
_diffrn_radiation_monochromator graphite
_diffrn_radiation_source 'fine-focus sealed tube'
_diffrn_radiation_type MoK\a
_diffrn_radiation_wavelength 0.71073
_diffrn_reflns_av_R_equivalents 0.0000
_diffrn_reflns_av_sigmaI/netI 0.0251
_diffrn_reflns_limit_h_max 10
_diffrn_reflns_limit_h_min 0
_diffrn_reflns_limit_k_max 11
_diffrn_reflns_limit_k_min -11
_diffrn_reflns_limit_l_max 20
_diffrn_reflns_limit_l_min -19
_diffrn_reflns_number 3877
_diffrn_reflns_theta_max 26.09
_diffrn_reflns_theta_min 2.18
_exptl_absorpt_coefficient_mu 2.727
_exptl_absorpt_correction_T_max 1.000
_exptl_absorpt_correction_T_min 0.585
_exptl_absorpt_correction_type DIFABS
_exptl_crystal_colour 'pale yellow'
_exptl_crystal_density_diffrn 1.889
_exptl_crystal_density_method 'not measured'
_exptl_crystal_description parallelopiped
_exptl_crystal_F_000 710
_exptl_crystal_size_max 0.25
_exptl_crystal_size_mid 0.15
_exptl_crystal_size_min 0.15
_refine_diff_density_max 1.632
_refine_diff_density_min -1.780
_refine_diff_density_rms 0.188
_refine_ls_extinction_method none
_refine_ls_goodness_of_fit_ref 1.128
_refine_ls_hydrogen_treatment mixed
_refine_ls_matrix_type full
_refine_ls_number_parameters 354
_refine_ls_number_reflns 3877
_refine_ls_number_restraints 0
_refine_ls_restrained_S_all 1.128
_refine_ls_R_factor_all 0.0559
_refine_ls_R_factor_gt 0.0482
_refine_ls_shift/su_max 0.002
_refine_ls_shift/su_mean 0.000
_refine_ls_structure_factor_coef Fsqd
_refine_ls_weighting_details 'w=1/[\s^2^(Fo^2^)+(0.0858P)^2^+5.6420P] where P=(Fo^2^+2Fc^2^)/3'
_refine_ls_weighting_scheme calc
_refine_ls_wR_factor_gt 0.1278
_refine_ls_wR_factor_ref 0.1345
_reflns_number_gt 3460
_reflns_number_total 3877
_reflns_threshold_expression >2sigma(I)
_cod_data_source_file b301178j.txt
_cod_data_source_block 5
_cod_depositor_comments
;
The following automatic conversions were performed:

'_refine_ls_weighting_scheme' value 'calc
w=1/[\s^2^(Fo^2^)+(0.0858P)^2^+5.6420P] where P=(Fo^2^+2Fc^2^)/3' was
changed to 'calc'. New tag '_refine_ls_weighting_details' was
created. The value of the new tag was set to
'w=1/[\s^2^(Fo^2^)+(0.0858P)^2^+5.6420P] where P=(Fo^2^+2Fc^2^)/3'.

Automatic conversion script
Id: cif_fix_values 3143 2015-03-26 13:38:13Z robertas 
;
_cod_original_cell_volume 1257(3)
_cod_original_sg_symbol_H-M P-1
_cod_database_code 7012788

loop_
_symmetry_equiv_pos_as_xyz
'x, y, z'
'-x, -y, -z'

loop_
_atom_site_label
_atom_site_type_symbol
_atom_site_fract_x
_atom_site_fract_y
_atom_site_fract_z
_atom_site_U_iso_or_equiv
_atom_site_adp_type
_atom_site_occupancy
_atom_site_calc_flag
_atom_site_refinement_flags
_atom_site_disorder_assembly
_atom_site_disorder_group
Gd1 Gd 0.74096(4) 0.93192(3) 0.777064(17) 0.02241(15) Uani 1 d . . .
N11 N 0.6739(8) 0.7461(6) 0.6954(3) 0.0270(13) Uani 1 d . . .
C12 C 0.6354(10) 0.6216(8) 0.7332(5) 0.0331(17) Uani 1 d . . .
H12 H 0.6393 0.6032 0.7895 0.040 Uiso 1 calc R . .
C13 C 0.5905(11) 0.5196(9) 0.6932(5) 0.0375(18) Uani 1 d . . .
H13 H 0.5628 0.4356 0.7217 0.045 Uiso 1 calc R . .
C14 C 0.5878(13) 0.5464(9) 0.6094(5) 0.045(2) Uani 1 d . . .
H14 H 0.5568 0.4805 0.5805 0.054 Uiso 1 calc R . .
C15 C 0.6312(11) 0.6710(9) 0.5689(5) 0.0358(18) Uani 1 d . . .
H15 H 0.6326 0.6889 0.5123 0.043 Uiso 1 calc R . .
C16 C 0.6734(9) 0.7709(7) 0.6136(4) 0.0250(14) Uani 1 d . . .
N21 N 0.7809(8) 0.9854(6) 0.6208(3) 0.0241(12) Uani 1 d . . .
C22 C 0.7253(9) 0.9060(7) 0.5727(4) 0.0253(14) Uani 1 d . . .
C23 C 0.7141(10) 0.9488(9) 0.4897(4) 0.0322(16) Uani 1 d . . .
H23 H 0.6731 0.8931 0.4579 0.039 Uiso 1 calc R . .
C24 C 0.7644(10) 1.0747(9) 0.4552(4) 0.0332(17) Uani 1 d . . .
H24 H 0.7567 1.1055 0.4000 0.040 Uiso 1 calc R . .
C25 C 0.8264(10) 1.1544(9) 0.5036(4) 0.0327(17) Uani 1 d . . .
H25 H 0.8624 1.2392 0.4817 0.039 Uiso 1 calc R . .
C26 C 0.8336(9) 1.1056(8) 0.5845(4) 0.0271(15) Uani 1 d . . .
C32 C 0.9015(8) 1.1868(7) 0.6393(4) 0.0230(14) Uani 1 d . . .
N31 N 0.8967(8) 1.1407(6) 0.7182(3) 0.0263(13) Uani 1 d . . .
N33 N 0.9635(9) 1.3040(7) 0.6045(4) 0.0320(14) Uani 1 d . . .
C34 C 1.0213(10) 1.3764(8) 0.6528(5) 0.0302(16) Uani 1 d . . .
C300 C 1.0878(12) 1.5073(8) 0.6170(5) 0.0382(19) Uani 1 d . . .
H30A H 1.0817 1.5210 0.5589 0.046 Uiso 1 calc R . .
H30B H 1.2023 1.4970 0.6275 0.046 Uiso 1 calc R . .
H30C H 1.0223 1.5886 0.6413 0.046 Uiso 1 calc R . .
C35 C 1.0178(10) 1.3296(8) 0.7376(5) 0.0315(16) Uani 1 d . . .
C350 C 1.0802(15) 1.4073(10) 0.7959(5) 0.052(2) Uani 1 d . . .
H35A H 1.0221 1.5046 0.7930 0.063 Uiso 1 calc R . .
H35B H 1.1982 1.4057 0.7818 0.063 Uiso 1 calc R . .
H35C H 1.0608 1.3617 0.8506 0.063 Uiso 1 calc R . .
N36 N 0.9557(8) 1.2129(7) 0.7695(4) 0.0306(13) Uani 1 d . . .
O100 O 0.6945(7) 1.0667(6) 0.8895(3) 0.0302(11) Uani 1 d . . .
O200 O 0.4817(7) 0.8750(6) 0.8467(3) 0.0346(12) Uani 1 d . . .
O300 O 0.7937(7) 0.7292(6) 0.8805(3) 0.0368(12) Uani 1 d . . .
O51 O 0.5527(7) 1.1573(7) 0.7393(3) 0.0406(14) Uani 1 d . . .
N53 N 0.4481(8) 1.1492(7) 0.6908(4) 0.0287(13) Uani 1 d . . .
O54 O 0.3877(10) 1.2562(7) 0.6484(5) 0.0580(19) Uani 1 d . . .
O52 O 0.4199(12) 1.0297(8) 0.6842(4) 0.066(2) Uani 1 d . . .
O62 O 1.0397(8) 0.8981(6) 0.8265(3) 0.0389(13) Uani 1 d . . .
O61 O 1.0095(7) 0.7966(6) 0.7216(3) 0.0362(12) Uani 1 d . . .
N63 N 1.1057(8) 0.8217(7) 0.7714(4) 0.0308(14) Uani 1 d . . .
O64 O 1.2537(8) 0.7691(8) 0.7642(4) 0.0545(17) Uani 1 d . . .
N73 N 0.4754(10) 1.4085(8) 0.9193(4) 0.0458(18) Uani 1 d . . .
O71 O 0.6180(10) 1.3563(7) 0.8871(4) 0.0591(19) Uani 1 d . . .
O72 O 0.3812(11) 1.3289(9) 0.9580(5) 0.069(2) Uani 1 d . . .
O74 O 0.4279(11) 1.5389(8) 0.9121(5) 0.072(2) Uani 1 d . . .
O400 O 0.3241(8) 1.0602(7) 0.9538(3) 0.0434(14) Uani 1 d . . .
O500 O 0.9922(8) 1.1377(7) 0.9530(4) 0.0455(14) Uani 1 d . . .
O600 O 1.0715(8) 0.6179(7) 0.9632(4) 0.0494(16) Uani 1 d . . .

loop_
_atom_site_aniso_label
_atom_site_aniso_U_11
_atom_site_aniso_U_22
_atom_site_aniso_U_33
_atom_site_aniso_U_23
_atom_site_aniso_U_13
_atom_site_aniso_U_12
Gd1 0.0231(2) 0.0237(2) 0.0207(2) -0.00163(13) -0.00219(13) -0.00539(16)
N11 0.025(3) 0.028(3) 0.027(3) -0.002(2) -0.003(2) -0.003(3)
C12 0.032(4) 0.031(4) 0.034(4) -0.002(3) 0.000(3) -0.003(4)
C13 0.041(5) 0.034(4) 0.043(4) -0.003(3) -0.005(3) -0.020(4)
C14 0.057(6) 0.038(5) 0.049(5) -0.008(4) -0.015(4) -0.022(5)
C15 0.041(5) 0.038(4) 0.033(4) -0.005(3) -0.013(3) -0.011(4)
C16 0.023(3) 0.022(3) 0.030(3) -0.002(3) -0.001(3) -0.004(3)
N21 0.029(3) 0.025(3) 0.017(2) 0.003(2) -0.005(2) -0.002(3)
C22 0.028(4) 0.027(3) 0.023(3) -0.004(3) -0.007(3) -0.006(3)
C23 0.034(4) 0.040(4) 0.027(4) -0.002(3) -0.005(3) -0.018(4)
C24 0.034(4) 0.041(4) 0.025(3) 0.002(3) -0.005(3) -0.012(4)
C25 0.038(4) 0.033(4) 0.029(4) 0.002(3) -0.003(3) -0.015(4)
C26 0.026(4) 0.025(3) 0.030(3) -0.003(3) -0.005(3) -0.003(3)
C32 0.017(3) 0.025(3) 0.028(3) -0.003(3) -0.002(2) -0.004(3)
N31 0.029(3) 0.027(3) 0.024(3) -0.002(2) -0.003(2) -0.008(3)
N33 0.034(4) 0.029(3) 0.034(3) 0.003(3) -0.007(3) -0.011(3)
C34 0.030(4) 0.029(4) 0.033(4) 0.000(3) -0.006(3) -0.008(3)
C300 0.051(5) 0.024(4) 0.040(4) -0.001(3) -0.004(4) -0.011(4)
C35 0.034(4) 0.026(4) 0.036(4) -0.002(3) -0.005(3) -0.008(3)
C350 0.085(7) 0.046(5) 0.037(4) -0.005(4) -0.013(4) -0.033(5)
N36 0.032(3) 0.032(3) 0.030(3) 0.001(2) -0.006(2) -0.010(3)
O100 0.034(3) 0.031(3) 0.026(2) -0.007(2) -0.003(2) -0.005(2)
O200 0.024(3) 0.041(3) 0.039(3) -0.004(2) 0.001(2) -0.010(3)
O300 0.034(3) 0.033(3) 0.038(3) 0.009(2) -0.005(2) -0.002(3)
O51 0.030(3) 0.053(4) 0.039(3) -0.006(3) -0.016(2) 0.002(3)
N53 0.026(3) 0.027(3) 0.033(3) -0.004(2) -0.004(2) -0.004(3)
O54 0.063(5) 0.042(4) 0.069(5) 0.005(3) -0.040(4) 0.005(4)
O52 0.113(7) 0.052(4) 0.046(4) -0.004(3) -0.020(4) -0.037(5)
O62 0.045(3) 0.037(3) 0.036(3) -0.004(2) -0.010(2) -0.006(3)
O61 0.031(3) 0.044(3) 0.037(3) -0.015(2) -0.002(2) -0.007(3)
N63 0.020(3) 0.030(3) 0.041(3) 0.000(3) -0.006(2) -0.002(3)
O64 0.026(3) 0.060(4) 0.079(5) -0.018(4) -0.013(3) 0.001(3)
N73 0.051(5) 0.045(4) 0.038(4) -0.002(3) 0.003(3) -0.007(4)
O71 0.064(5) 0.043(4) 0.062(4) -0.006(3) 0.017(4) -0.008(4)
O72 0.074(5) 0.064(5) 0.070(5) -0.016(4) 0.022(4) -0.032(5)
O74 0.082(6) 0.040(4) 0.079(5) -0.002(4) 0.013(4) 0.010(4)
O400 0.038(3) 0.052(4) 0.038(3) -0.007(3) -0.003(2) -0.003(3)
O500 0.037(3) 0.047(3) 0.056(4) -0.005(3) -0.015(3) -0.010(3)
O600 0.051(4) 0.043(3) 0.054(4) -0.002(3) -0.017(3) 0.000(3)

loop_
_atom_type_symbol
_atom_type_description
_atom_type_scat_dispersion_real
_atom_type_scat_dispersion_imag
_atom_type_scat_source
C C 0.0033 0.0016 'International Tables Vol C Tables 4.2.6.8 and 6.1.1.4'
H H 0.0000 0.0000 'International Tables Vol C Tables 4.2.6.8 and 6.1.1.4'
N N 0.0061 0.0033 'International Tables Vol C Tables 4.2.6.8 and 6.1.1.4'
O O 0.0106 0.0060 'International Tables Vol C Tables 4.2.6.8 and 6.1.1.4'
Gd Gd -0.1653 3.9035 'International Tables Vol C Tables 4.2.6.8 and 6.1.1.4'

loop_
_geom_angle_atom_site_label_1
_geom_angle_atom_site_label_2
_geom_angle_atom_site_label_3
_geom_angle
_geom_angle_site_symmetry_1
_geom_angle_site_symmetry_3
_geom_angle_publ_flag
O100 Gd1 O200 77.3(2) . . ?
O100 Gd1 O300 83.9(2) . . ?
O200 Gd1 O300 69.5(2) . . ?
O100 Gd1 O61 126.83(19) . . ?
O200 Gd1 O61 136.1(2) . . ?
O300 Gd1 O61 76.9(2) . . ?
O100 Gd1 O51 72.5(2) . . ?
O200 Gd1 O51 80.6(2) . . ?
O300 Gd1 O51 145.4(2) . . ?
O61 Gd1 O51 137.6(2) . . ?
O100 Gd1 N11 153.0(2) . . ?
O200 Gd1 N11 76.0(2) . . ?
O300 Gd1 N11 83.5(2) . . ?
O61 Gd1 N11 72.8(2) . . ?
O51 Gd1 N11 106.4(2) . . ?
O100 Gd1 N21 136.1(2) . . ?
O200 Gd1 N21 120.9(2) . . ?
O300 Gd1 N21 138.62(19) . . ?
O61 Gd1 N21 69.98(19) . . ?
O51 Gd1 N21 72.15(18) . . ?
N11 Gd1 N21 63.8(2) . . ?
O100 Gd1 N31 79.2(2) . . ?
O200 Gd1 N31 143.95(19) . . ?
O300 Gd1 N31 134.2(2) . . ?
O61 Gd1 N31 79.9(2) . . ?
O51 Gd1 N31 66.4(2) . . ?
N11 Gd1 N31 125.91(19) . . ?
N21 Gd1 N31 63.25(19) . . ?
O100 Gd1 O62 76.61(19) . . ?
O200 Gd1 O62 131.2(2) . . ?
O300 Gd1 O62 67.29(19) . . ?
O61 Gd1 O62 50.22(19) . . ?
O51 Gd1 O62 128.0(2) . . ?
N11 Gd1 O62 119.58(19) . . ?
N21 Gd1 O62 106.43(19) . . ?
N31 Gd1 O62 67.4(2) . . ?
O100 Gd1 N63 101.46(19) . . ?
O200 Gd1 N63 139.64(19) . . ?
O300 Gd1 N63 70.22(19) . . ?
O61 Gd1 N63 25.37(18) . . ?
O51 Gd1 N63 138.3(2) . . ?
N11 Gd1 N63 96.5(2) . . ?
N21 Gd1 N63 88.27(18) . . ?
N31 Gd1 N63 71.9(2) . . ?
O62 Gd1 N63 24.86(18) . . ?
C12 N11 C16 118.2(6) . . ?
C12 N11 Gd1 120.8(5) . . ?
C16 N11 Gd1 120.9(5) . . ?
N11 C12 C13 123.7(7) . . ?
C14 C13 C12 117.9(7) . . ?
C15 C14 C13 119.6(8) . . ?
C14 C15 C16 119.6(7) . . ?
N11 C16 C15 121.0(7) . . ?
N11 C16 C22 117.1(6) . . ?
C15 C16 C22 121.8(6) . . ?
C22 N21 C26 117.2(6) . . ?
C22 N21 Gd1 120.6(4) . . ?
C26 N21 Gd1 121.4(4) . . ?
N21 C22 C23 121.9(7) . . ?
N21 C22 C16 116.3(6) . . ?
C23 C22 C16 121.8(6) . . ?
C24 C23 C22 119.2(7) . . ?
C23 C24 C25 119.2(7) . . ?
C26 C25 C24 118.2(7) . . ?
N21 C26 C25 124.2(7) . . ?
N21 C26 C32 115.4(6) . . ?
C25 C26 C32 120.4(7) . . ?
N31 C32 N33 124.2(6) . . ?
N31 C32 C26 118.6(6) . . ?
N33 C32 C26 117.2(6) . . ?
C32 N31 N36 119.8(6) . . ?
C32 N31 Gd1 119.8(5) . . ?
N36 N31 Gd1 119.9(4) . . ?
C34 N33 C32 117.3(6) . . ?
N33 C34 C35 119.8(7) . . ?
N33 C34 C300 118.8(7) . . ?
C35 C34 C300 121.4(7) . . ?
N36 C35 C34 120.9(7) . . ?
N36 C35 C350 116.5(7) . . ?
C34 C35 C350 122.5(7) . . ?
C35 N36 N31 118.0(6) . . ?
N53 O51 Gd1 115.3(5) . . ?
O54 N53 O52 122.1(7) . . ?
O54 N53 O51 120.1(7) . . ?
O52 N53 O51 117.7(7) . . ?
N63 O62 Gd1 92.7(4) . . ?
N63 O61 Gd1 99.8(4) . . ?
O64 N63 O62 123.1(7) . . ?
O64 N63 O61 119.6(7) . . ?
O62 N63 O61 117.3(6) . . ?
O64 N63 Gd1 174.4(6) . . ?
O62 N63 Gd1 62.4(4) . . ?
O61 N63 Gd1 54.8(3) . . ?
O74 N73 O72 119.8(9) . . ?
O74 N73 O71 119.8(8) . . ?
O72 N73 O71 120.4(8) . . ?

loop_
_geom_bond_atom_site_label_1
_geom_bond_atom_site_label_2
_geom_bond_distance
_geom_bond_site_symmetry_2
_geom_bond_publ_flag
Gd1 O100 2.355(5) . ?
Gd1 O200 2.401(6) . ?
Gd1 O300 2.427(6) . ?
Gd1 O61 2.457(6) . ?
Gd1 O51 2.459(6) . ?
Gd1 N11 2.553(7) . ?
Gd1 N21 2.563(6) . ?
Gd1 N31 2.592(7) . ?
Gd1 O62 2.628(7) . ?
N11 C12 1.346(10) . ?
N11 C16 1.346(9) . ?
C12 C13 1.381(11) . ?
C13 C14 1.380(12) . ?
C14 C15 1.376(12) . ?
C15 C16 1.402(10) . ?
C16 C22 1.490(10) . ?
N21 C22 1.345(9) . ?
N21 C26 1.347(10) . ?
C22 C23 1.393(10) . ?
C23 C24 1.378(11) . ?
C24 C25 1.380(11) . ?
C25 C26 1.365(10) . ?
C26 C32 1.493(10) . ?
C32 N31 1.322(9) . ?
C32 N33 1.351(9) . ?
N31 N36 1.351(8) . ?
N33 C34 1.311(10) . ?
C34 C35 1.417(10) . ?
C34 C300 1.485(11) . ?
C35 N36 1.334(10) . ?
C35 C350 1.489(11) . ?
O51 N53 1.268(8) . ?
N53 O54 1.223(9) . ?
N53 O52 1.233(9) . ?
O62 N63 1.246(9) . ?
O61 N63 1.287(8) . ?
N63 O64 1.215(9) . ?
N73 O74 1.230(10) . ?
N73 O72 1.247(11) . ?
N73 O71 1.255(10) . ?
